data_7030039
loop_
_publ_author_name
'Whitehorne, Todd J. J.'
'Vabre, Boris'
'Schaper, Frank'

_publ_section_title
;
 Lactide polymerization catalyzed by Mg and Zn diketiminate complexes with
 flexible ligand frameworks.
;
_journal_issue 17
_journal_name_full 'Dalton transactions (Cambridge, England : 2003)'
_journal_page_first 6339
_journal_page_last 6352
_journal_paper_doi 10.1039/c3dt53278j
_journal_volume 43
_journal_year 2014
_chemical_compound_source 'Synthesized by the authors. See text'
_chemical_formula_moiety 'C58 H84 Mg2 N4 O2, C Cl2'
_chemical_formula_sum 'C29.5 H43 Cl Mg N2 O'
_chemical_formula_weight 501.42
_chemical_name_systematic ?
_space_group_crystal_system monoclinic
_space_group_IT_number 14
_space_group_name_Hall '-P 2yn'
_space_group_name_H-M_alt 'P 1 21/n 1'
_symmetry_space_group_name_Hall '-P 2yn'
_symmetry_space_group_name_H-M 'P 1 21/n 1'
_atom_sites_solution_hydrogens geom
_atom_sites_solution_primary direct
_atom_sites_solution_secondary difmap
_audit_creation_method SHELXL-2013
_cell_angle_alpha 90
_cell_angle_beta 102.436(2)
_cell_angle_gamma 90
_cell_formula_units_Z 8
_cell_length_a 15.0133(8)
_cell_length_b 17.0252(9)
_cell_length_c 22.8695(13)
_cell_measurement_reflns_used 9969
_cell_measurement_temperature 100
_cell_measurement_theta_max 71.79
_cell_measurement_theta_min 3.26
_cell_volume 5708.4(5)
_computing_cell_refinement 'SAINT V8.30C(Bruker AXS, )'
_computing_data_collection 'APEX2  (Bruker AXS, 0)'
_computing_data_reduction 'SAINT V8.30C(Bruker AXS, )'
_computing_molecular_graphics 'SHELXTL  (Bruker AXS, 2003)'
_computing_publication_material 'UdMX (Maris, 2004)'
_computing_structure_refinement 'SHELXL97 (Sheldrick, 2008)'
_computing_structure_solution 'SHELXS97 (Sheldrick, 2008)'
_diffrn_ambient_temperature 100
_diffrn_detector_area_resol_mean 8.3
_diffrn_measured_fraction_theta_full 1.000
_diffrn_measured_fraction_theta_max 0.993
_diffrn_measurement_device_type 'Bruker Microstar'
_diffrn_measurement_method \w
_diffrn_radiation_type CuK\a
_diffrn_radiation_wavelength 1.54178
_diffrn_reflns_av_R_equivalents 0.042
_diffrn_reflns_av_unetI/netI 0.0263
_diffrn_reflns_Laue_measured_fraction_full 1.000
_diffrn_reflns_Laue_measured_fraction_max 0.993
_diffrn_reflns_limit_h_max 18
_diffrn_reflns_limit_h_min -18
_diffrn_reflns_limit_k_max 19
_diffrn_reflns_limit_k_min -20
_diffrn_reflns_limit_l_max 28
_diffrn_reflns_limit_l_min -28
_diffrn_reflns_number 80320
_diffrn_reflns_point_group_measured_fraction_full 1.000
_diffrn_reflns_point_group_measured_fraction_max 0.993
_diffrn_reflns_theta_full 67.679
_diffrn_reflns_theta_max 71.988
_diffrn_reflns_theta_min 3.230
_diffrn_source 'Rotating Anode'
_exptl_absorpt_coefficient_mu 1.567
_exptl_absorpt_correction_T_max 0.7535
_exptl_absorpt_correction_T_min 0.6444
_exptl_absorpt_correction_type multi-scan
_exptl_absorpt_process_details 'Sadabs (Sheldrick, 2012)'
_exptl_crystal_colour colorless
_exptl_crystal_density_diffrn 1.167
_exptl_crystal_description block
_exptl_crystal_F_000 2168
_exptl_crystal_size_max 0.15
_exptl_crystal_size_mid 0.15
_exptl_crystal_size_min 0.15
_refine_ls_extinction_method none
_refine_ls_goodness_of_fit_ref 1.042
_refine_ls_hydrogen_treatment constr
_refine_ls_matrix_type full
_refine_ls_number_parameters 663
_refine_ls_number_reflns 11142
_refine_ls_number_restraints 13
_refine_ls_restrained_S_all 1.140
_refine_ls_R_factor_all 0.0612
_refine_ls_R_factor_gt 0.0562
_refine_ls_shift/su_max 0.001
_refine_ls_shift/su_mean 0.000
_refine_ls_structure_factor_coef Fsqd
_refine_ls_weighting_details
;
 w=1/[\s^2^(Fo^2^)+(0.0807P)^2^+4.2557P]
 where P=(Fo^2^+2Fc^2^)/3
;
_refine_ls_weighting_scheme calc
_refine_ls_wR_factor_gt 0.1547
_refine_ls_wR_factor_ref 0.1593
_reflns_Friedel_coverage 0.000
_reflns_number_gt 9945
_reflns_number_total 11142
_cod_data_source_file c3dt53278j2.cif
_cod_data_source_block TODD38
_cod_original_sg_symbol_H-M P21/n
_cod_original_formula_sum 'C29.50 H43 Cl Mg N2 O'
_cod_database_code 7030039
_shelx_space_group_comment
;
The symmetry employed for this shelxl refinement is uniquely defined
by the following loop, which should always be used as a source of
symmetry information in preference to the above space-group names.
They are only intended as comments.
;
_shelx_estimated_absorpt_t_min 0.799
_shelx_estimated_absorpt_t_max 0.799

loop_
_space_group_symop_operation_xyz
'x, y, z'
'-x+1/2, y+1/2, -z+1/2'
'-x, -y, -z'
'x-1/2, -y-1/2, z-1/2'

loop_
_atom_site_label
_atom_site_type_symbol
_atom_site_fract_x
_atom_site_fract_y
_atom_site_fract_z
_atom_site_U_iso_or_equiv
_atom_site_adp_type
_atom_site_occupancy
_atom_site_site_symmetry_order
_atom_site_calc_flag
_atom_site_refinement_flags_posn
_atom_site_refinement_flags_adp
_atom_site_refinement_flags_occupancy
_atom_site_disorder_assembly
_atom_site_disorder_group
_atom_site_attached_hydrogens
Mg1 Mg 0.56453(4) 0.84256(4) 0.25589(3) 0.02754(15) Uani 1 1 d . . . . . 0
Mg2 Mg 0.44422(4) 0.97850(4) 0.26508(3) 0.02667(15) Uani 1 1 d . . . . . 0
N1 N 0.64779(11) 0.80777(10) 0.19919(7) 0.0308(3) Uani 1 1 d . . . . . 0
N2 N 0.62404(11) 0.76135(9) 0.31816(7) 0.0287(3) Uani 1 1 d . . . . . 0
N11 N 0.36437(11) 1.01751(10) 0.32233(7) 0.0306(3) Uani 1 1 d . . . . . 0
N12 N 0.38509(11) 1.05801(9) 0.20133(7) 0.0291(3) Uani 1 1 d . . . . . 0
O1 O 0.57343(9) 0.95731(8) 0.26846(6) 0.0299(3) Uani 1 1 d . . . . . 0
O2 O 0.43490(9) 0.86331(8) 0.25201(6) 0.0287(3) Uani 1 1 d . . . . . 0
C1 C 0.80969(15) 0.79806(14) 0.18924(11) 0.0403(5) Uani 1 1 d . . . . . 0
H1A H 0.8016 0.7584 0.1587 0.060 Uiso 1 1 calc R U . . . 0
H1B H 0.8679 0.7912 0.2160 0.060 Uiso 1 1 calc R U . . . 0
H1C H 0.8071 0.8491 0.1710 0.060 Uiso 1 1 calc R U . . . 0
C2 C 0.73427(14) 0.79096(12) 0.22406(10) 0.0324(4) Uani 1 1 d . . . . . 0
C3 C 0.76435(13) 0.76539(12) 0.28374(10) 0.0327(4) Uani 1 1 d . . . . . 0
H3 H 0.8272 0.7614 0.2972 0.039 Uiso 1 1 calc R U . . . 0
C4 C 0.71229(13) 0.74522(11) 0.32552(9) 0.0308(4) Uani 1 1 d . . . . . 0
C5 C 0.76262(15) 0.70026(13) 0.37987(10) 0.0380(5) Uani 1 1 d . . . . . 0
H5A H 0.7533 0.7256 0.4156 0.057 Uiso 1 1 calc R U . . . 0
H5B H 0.8266 0.6993 0.3800 0.057 Uiso 1 1 calc R U . . . 0
H5C H 0.7398 0.6475 0.3784 0.057 Uiso 1 1 calc R U . . . 0
C6 C 0.57479(14) 0.72989(11) 0.36133(9) 0.0317(4) Uani 1 1 d . . . . . 0
H6A H 0.5187 0.7597 0.3573 0.038 Uiso 1 1 calc R U . . . 0
H6B H 0.6111 0.7406 0.4010 0.038 Uiso 1 1 calc R U . . . 0
C7 C 0.54941(13) 0.64267(11) 0.35899(9) 0.0299(4) Uani 1 1 d . . . . . 0
C8 C 0.55503(13) 0.58981(11) 0.31238(9) 0.0302(4) Uani 1 1 d . . . . . 0
C9 C 0.52885(14) 0.51192(12) 0.31762(9) 0.0347(4) Uani 1 1 d . . . . . 0
H9 H 0.5338 0.4769 0.2872 0.042 Uiso 1 1 calc R U . . . 0
C10 C 0.49589(14) 0.48413(12) 0.36574(10) 0.0364(5) Uani 1 1 d . . . . . 0
C11 C 0.48842(14) 0.53733(13) 0.41029(10) 0.0364(4) Uani 1 1 d . . . . . 0
H11 H 0.4655 0.5204 0.4428 0.044 Uiso 1 1 calc R U . . . 0
C12 C 0.51430(14) 0.61542(12) 0.40756(9) 0.0338(4) Uani 1 1 d . . . . . 0
C13 C 0.50084(19) 0.67023(14) 0.45678(11) 0.0461(6) Uani 1 1 d . . . . . 0
H13A H 0.4706 0.6428 0.4836 0.069 Uiso 1 1 calc R U . . . 0
H13B H 0.4643 0.7142 0.4396 0.069 Uiso 1 1 calc R U . . . 0
H13C H 0.5591 0.6887 0.4784 0.069 Uiso 1 1 calc R U . . . 0
C14 C 0.58484(15) 0.61095(12) 0.25545(9) 0.0341(4) Uani 1 1 d . . . . . 0
H14A H 0.5809 0.5654 0.2303 0.051 Uiso 1 1 calc R U . . . 0
H14B H 0.6467 0.6295 0.2650 0.051 Uiso 1 1 calc R U . . . 0
H14C H 0.5459 0.6514 0.2348 0.051 Uiso 1 1 calc R U . . . 0
C15 C 0.46788(19) 0.39934(14) 0.36892(12) 0.0497(6) Uani 1 1 d . . . . . 0
H15A H 0.4287 0.3844 0.3316 0.074 Uiso 1 1 calc R U . . . 0
H15B H 0.4359 0.3930 0.4007 0.074 Uiso 1 1 calc R U . . . 0
H15C H 0.5212 0.3666 0.3764 0.074 Uiso 1 1 calc R U . . . 0
C16 C 0.62256(15) 0.82151(13) 0.13394(9) 0.0366(5) Uani 1 1 d . . . . . 0
H16A H 0.6724 0.8051 0.1159 0.044 Uiso 1 1 calc R U . . . 0
H16B H 0.6126 0.8772 0.1264 0.044 Uiso 1 1 calc R U . . . 0
C17 C 0.53688(15) 0.77667(12) 0.10528(9) 0.0338(4) Uani 1 1 d . . . . . 0
C18 C 0.54218(16) 0.69567(13) 0.09503(9) 0.0364(5) Uani 1 1 d . . . . . 0
C19 C 0.46472(17) 0.65545(13) 0.06615(9) 0.0398(5) Uani 1 1 d . . . . . 0
H19 H 0.4686 0.6016 0.0601 0.048 Uiso 1 1 calc R U . . . 0
C20 C 0.38181(16) 0.69296(14) 0.04598(9) 0.0393(5) Uani 1 1 d . . . . . 0
C21 C 0.37722(16) 0.77286(14) 0.05713(9) 0.0381(5) Uani 1 1 d . . . . . 0
H21 H 0.3220 0.7989 0.0445 0.046 Uiso 1 1 calc R U . . . 0
C22 C 0.45317(15) 0.81502(13) 0.08675(9) 0.0349(4) Uani 1 1 d . . . . . 0
C23 C 0.44423(17) 0.90239(13) 0.09595(11) 0.0424(5) Uani 1 1 d . . . . . 0
H23A H 0.3811 0.9172 0.0849 0.064 Uiso 1 1 calc R U . . . 0
H23B H 0.4781 0.9304 0.0715 0.064 Uiso 1 1 calc R U . . . 0
H23C H 0.4678 0.9151 0.1373 0.064 Uiso 1 1 calc R U . . . 0
C24 C 0.63101(17) 0.65197(15) 0.11331(11) 0.0448(5) Uani 1 1 d . . . . . 0
H24A H 0.6734 0.6711 0.0907 0.067 Uiso 1 1 calc R U . . . 0
H24B H 0.6207 0.5969 0.1056 0.067 Uiso 1 1 calc R U . . . 0
H24C H 0.6555 0.6600 0.1552 0.067 Uiso 1 1 calc R U . . . 0
C25 C 0.30070(19) 0.64870(16) 0.01099(11) 0.0500(6) Uani 1 1 d . . . . . 0
H25A H 0.3102 0.6372 -0.0283 0.075 Uiso 1 1 calc R U . . . 0
H25B H 0.2468 0.6802 0.0077 0.075 Uiso 1 1 calc R U . . . 0
H25C H 0.2935 0.6005 0.0313 0.075 Uiso 1 1 calc R U . . . 0
C31 C 0.20326(16) 1.03009(14) 0.33337(11) 0.0442(5) Uani 1 1 d . . . . . 0
H31A H 0.2091 0.9825 0.3564 0.066 Uiso 1 1 calc R U . . . 0
H31B H 0.1445 1.0314 0.3066 0.066 Uiso 1 1 calc R U . . . 0
H31C H 0.2094 1.0745 0.3598 0.066 Uiso 1 1 calc R U . . . 0
C32 C 0.27754(14) 1.03297(12) 0.29730(10) 0.0326(4) Uani 1 1 d . . . . . 0
C33 C 0.24601(14) 1.05338(12) 0.23662(10) 0.0332(4) Uani 1 1 d . . . . . 0
H33 H 0.1830 1.0550 0.2234 0.040 Uiso 1 1 calc R U . . . 0
C34 C 0.29643(14) 1.07161(11) 0.19331(9) 0.0312(4) Uani 1 1 d . . . . . 0
C35 C 0.24383(15) 1.10959(14) 0.13646(10) 0.0404(5) Uani 1 1 d . . . . . 0
H35A H 0.2712 1.1592 0.1307 0.061 Uiso 1 1 calc R U . . . 0
H35B H 0.1818 1.1178 0.1396 0.061 Uiso 1 1 calc R U . . . 0
H35C H 0.2451 1.0759 0.1030 0.061 Uiso 1 1 calc R U . . . 0
C36 C 0.43147(14) 1.08633(12) 0.15524(9) 0.0330(4) Uani 1 1 d . . . . . 0
H36A H 0.3970 1.0677 0.1169 0.040 Uiso 1 1 calc R U . . . 0
H36B H 0.4906 1.0609 0.1620 0.040 Uiso 1 1 calc R U . . . 0
C37 C 0.44720(13) 1.17409(12) 0.14885(9) 0.0316(4) Uani 1 1 d . . . . . 0
C38 C 0.44133(13) 1.23257(12) 0.19123(9) 0.0319(4) Uani 1 1 d . . . . . 0
C39 C 0.45746(14) 1.31089(13) 0.17762(10) 0.0367(5) Uani 1 1 d . . . . . 0
H39 H 0.4525 1.3496 0.2055 0.044 Uiso 1 1 calc R U . . . 0
C40 C 0.48032(15) 1.33301(13) 0.12469(11) 0.0420(5) Uani 1 1 d . . . . . 0
C41 C 0.48747(16) 1.27501(15) 0.08411(11) 0.0432(5) Uani 1 1 d . . . . . 0
H41 H 0.5032 1.2887 0.0483 0.052 Uiso 1 1 calc R U . . . 0
C42 C 0.47174(15) 1.19647(13) 0.09518(10) 0.0374(5) Uani 1 1 d . . . . . 0
C43 C 0.4827(2) 1.13630(16) 0.04912(11) 0.0523(6) Uani 1 1 d . . . . . 0
H43A H 0.5058 1.1612 0.0178 0.078 Uiso 1 1 calc R U . . . 0
H43B H 0.4246 1.1128 0.0325 0.078 Uiso 1 1 calc R U . . . 0
H43C H 0.5247 1.0964 0.0676 0.078 Uiso 1 1 calc R U . . . 0
C44 C 0.41931(15) 1.21666(12) 0.25176(9) 0.0353(4) Uani 1 1 d . . . . . 0
H44A H 0.3572 1.1994 0.2463 0.053 Uiso 1 1 calc R U . . . 0
H44B H 0.4275 1.2639 0.2752 0.053 Uiso 1 1 calc R U . . . 0
H44C H 0.4592 1.1766 0.2721 0.053 Uiso 1 1 calc R U . . . 0
C45 C 0.4986(2) 1.41852(15) 0.11227(15) 0.0579(7) Uani 1 1 d . . . . . 0
H45A H 0.4626 1.4333 0.0739 0.087 Uiso 1 1 calc R U . . . 0
H45B H 0.5621 1.4252 0.1123 0.087 Uiso 1 1 calc R U . . . 0
H45C H 0.4827 1.4510 0.1427 0.087 Uiso 1 1 calc R U . . . 0
C46 C 0.39005(15) 1.00914(13) 0.38782(9) 0.0366(5) Uani 1 1 d . . . . . 0
H46A H 0.3952 0.9537 0.3979 0.044 Uiso 1 1 calc R U . . . 0
H46B H 0.3422 1.0312 0.4053 0.044 Uiso 1 1 calc R U . . . 0
C47 C 0.47938(15) 1.04953(12) 0.41472(9) 0.0347(4) Uani 1 1 d . . . . . 0
C48 C 0.55909(17) 1.00630(13) 0.43669(9) 0.0385(5) Uani 1 1 d . . . . . 0
C49 C 0.63810(17) 1.04547(14) 0.46563(10) 0.0431(5) Uani 1 1 d . . . . . 0
H49 H 0.6905 1.0163 0.4805 0.052 Uiso 1 1 calc R U . . . 0
C50 C 0.64114(17) 1.12619(15) 0.47291(10) 0.0443(5) Uani 1 1 d . . . . . 0
C51 C 0.56236(17) 1.16874(13) 0.44848(10) 0.0416(5) Uani 1 1 d . . . . . 0
H51 H 0.5637 1.2232 0.4512 0.050 Uiso 1 1 calc R U . . . 0
C52 C 0.48176(16) 1.13167(13) 0.42016(9) 0.0380(5) Uani 1 1 d . . . . . 0
C53 C 0.39726(17) 1.18052(14) 0.39841(11) 0.0437(5) Uani 1 1 d . . . . . 0
H53A H 0.4135 1.2351 0.3999 0.066 Uiso 1 1 calc R U . . . 0
H53B H 0.3547 1.1714 0.4236 0.066 Uiso 1 1 calc R U . . . 0
H53C H 0.3698 1.1661 0.3580 0.066 Uiso 1 1 calc R U . . . 0
C54 C 0.56103(19) 0.91804(14) 0.43061(11) 0.0463(6) Uani 1 1 d . . . . . 0
H54A H 0.5268 0.8945 0.4570 0.069 Uiso 1 1 calc R U . . . 0
H54B H 0.6230 0.9000 0.4409 0.069 Uiso 1 1 calc R U . . . 0
H54C H 0.5345 0.9035 0.3900 0.069 Uiso 1 1 calc R U . . . 0
C55 C 0.7257(2) 1.16618(19) 0.50798(12) 0.0605(7) Uani 1 1 d . . . . . 0
H55A H 0.7369 1.2133 0.4876 0.091 Uiso 1 1 calc R U . . . 0
H55B H 0.7770 1.1314 0.5114 0.091 Uiso 1 1 calc R U . . . 0
H55C H 0.7171 1.1792 0.5472 0.091 Uiso 1 1 calc R U . . . 0
C60 C 0.65281(14) 1.00538(12) 0.27583(10) 0.0341(4) Uani 1 1 d . . . . . 0
C61 C 0.68644(15) 1.00742(14) 0.21724(11) 0.0427(5) Uani 1 1 d . . . . . 0
H61A H 0.7047 0.9556 0.2081 0.064 Uiso 1 1 calc R U . . . 0
H61B H 0.7375 1.0425 0.2214 0.064 Uiso 1 1 calc R U . . . 0
H61C H 0.6382 1.0255 0.1854 0.064 Uiso 1 1 calc R U . . . 0
C62 C 0.72691(15) 0.97102(13) 0.32583(12) 0.0429(5) Uani 1 1 d . . . . . 0
H62A H 0.7056 0.9702 0.3625 0.064 Uiso 1 1 calc R U . . . 0
H62B H 0.7808 1.0028 0.3309 0.064 Uiso 1 1 calc R U . . . 0
H62C H 0.7408 0.9185 0.3155 0.064 Uiso 1 1 calc R U . . . 0
C63 C 0.62912(14) 1.08844(12) 0.29243(11) 0.0385(5) Uani 1 1 d . . . . . 0
H63A H 0.5839 1.1103 0.2604 0.058 Uiso 1 1 calc R U . . . 0
H63B H 0.6829 1.1205 0.2991 0.058 Uiso 1 1 calc R U . . . 0
H63C H 0.6056 1.0868 0.3283 0.058 Uiso 1 1 calc R U . . . 0
C70 C 0.35477(13) 0.81530(12) 0.24413(10) 0.0316(4) Uani 1 1 d . . . . . 0
C71 C 0.28102(14) 0.84908(13) 0.19365(11) 0.0377(5) Uani 1 1 d . . . . . 0
H71A H 0.2671 0.9018 0.2035 0.056 Uiso 1 1 calc R U . . . 0
H71B H 0.2270 0.8174 0.1887 0.056 Uiso 1 1 calc R U . . . 0
H71C H 0.3026 0.8493 0.1571 0.056 Uiso 1 1 calc R U . . . 0
C72 C 0.37783(14) 0.73224(12) 0.22739(10) 0.0355(4) Uani 1 1 d . . . . . 0
H72A H 0.4037 0.7340 0.1925 0.053 Uiso 1 1 calc R U . . . 0
H72B H 0.3233 0.7010 0.2191 0.053 Uiso 1 1 calc R U . . . 0
H72C H 0.4210 0.7093 0.2600 0.053 Uiso 1 1 calc R U . . . 0
C73 C 0.32037(14) 0.81406(13) 0.30240(10) 0.0377(5) Uani 1 1 d . . . . . 0
H73A H 0.3680 0.7955 0.3344 0.057 Uiso 1 1 calc R U . . . 0
H73B H 0.2686 0.7797 0.2979 0.057 Uiso 1 1 calc R U . . . 0
H73C H 0.3029 0.8662 0.3114 0.057 Uiso 1 1 calc R U . . . 0
C100 C 0.7191(2) 0.4996(2) 0.4488(2) 0.121(2) Uani 1 1 d D . . . . 2
Cl1A Cl 0.7146(3) 0.40132(19) 0.46571(16) 0.1039(12) Uani 0.653(2) 1 d D U P A 1 0
Cl2A Cl 0.70140(8) 0.55788(7) 0.51587(6) 0.0689(4) Uani 0.653(2) 1 d D . P A 1 0
Cl1B Cl 0.7037(3) 0.39458(18) 0.46305(16) 0.0379(7) Uani 0.347(2) 1 d D U P A 2 0
Cl2B Cl 0.8258(2) 0.51957(16) 0.46206(15) 0.1022(13) Uani 0.347(2) 1 d D . P A 2 0

loop_
_atom_site_aniso_label
_atom_site_aniso_U_11
_atom_site_aniso_U_22
_atom_site_aniso_U_33
_atom_site_aniso_U_23
_atom_site_aniso_U_13
_atom_site_aniso_U_12
Mg1 0.0250(3) 0.0237(3) 0.0340(3) 0.0017(2) 0.0062(2) -0.0003(2)
Mg2 0.0253(3) 0.0237(3) 0.0313(3) 0.0011(2) 0.0066(2) -0.0003(2)
N1 0.0314(8) 0.0290(8) 0.0324(8) 0.0016(6) 0.0078(7) -0.0007(7)
N2 0.0302(8) 0.0239(8) 0.0319(8) 0.0008(6) 0.0067(6) 0.0003(6)
N11 0.0349(9) 0.0267(8) 0.0315(8) 0.0001(6) 0.0100(7) -0.0012(7)
N12 0.0319(8) 0.0253(8) 0.0309(8) 0.0007(6) 0.0082(7) 0.0009(6)
O1 0.0245(6) 0.0247(7) 0.0405(7) 0.0009(5) 0.0072(5) -0.0028(5)
O2 0.0246(6) 0.0229(6) 0.0387(7) -0.0001(5) 0.0070(5) -0.0026(5)
C1 0.0337(11) 0.0399(12) 0.0492(13) 0.0042(10) 0.0136(9) 0.0000(9)
C2 0.0306(10) 0.0261(9) 0.0415(11) -0.0016(8) 0.0103(8) -0.0013(7)
C3 0.0264(9) 0.0281(10) 0.0423(11) -0.0008(8) 0.0047(8) 0.0012(7)
C4 0.0312(10) 0.0238(9) 0.0353(10) -0.0015(7) 0.0020(8) 0.0004(7)
C5 0.0367(11) 0.0364(11) 0.0380(11) 0.0027(9) 0.0016(9) 0.0027(9)
C6 0.0373(10) 0.0262(10) 0.0327(10) -0.0003(8) 0.0096(8) 0.0004(8)
C7 0.0282(9) 0.0269(9) 0.0337(10) 0.0012(8) 0.0048(8) 0.0009(7)
C8 0.0275(9) 0.0277(9) 0.0338(10) 0.0006(8) 0.0034(8) 0.0018(7)
C9 0.0350(10) 0.0286(10) 0.0373(11) -0.0039(8) 0.0007(8) 0.0019(8)
C10 0.0340(10) 0.0292(10) 0.0433(11) 0.0021(9) 0.0022(9) -0.0030(8)
C11 0.0340(10) 0.0367(11) 0.0388(11) 0.0064(9) 0.0084(9) -0.0019(8)
C12 0.0347(10) 0.0314(10) 0.0355(10) 0.0003(8) 0.0079(8) 0.0000(8)
C13 0.0634(15) 0.0401(12) 0.0408(12) -0.0007(10) 0.0245(11) -0.0043(11)
C14 0.0375(11) 0.0306(10) 0.0345(10) -0.0028(8) 0.0081(8) 0.0025(8)
C15 0.0592(15) 0.0349(12) 0.0541(14) 0.0019(10) 0.0106(12) -0.0110(11)
C16 0.0393(11) 0.0368(11) 0.0348(11) 0.0051(8) 0.0102(9) -0.0017(9)
C17 0.0409(11) 0.0337(10) 0.0274(9) 0.0027(8) 0.0090(8) -0.0013(8)
C18 0.0465(12) 0.0368(11) 0.0276(9) 0.0043(8) 0.0117(9) 0.0034(9)
C19 0.0588(14) 0.0309(10) 0.0312(10) 0.0000(8) 0.0130(10) -0.0032(10)
C20 0.0473(12) 0.0437(12) 0.0276(10) 0.0000(9) 0.0094(9) -0.0094(10)
C21 0.0407(11) 0.0432(12) 0.0303(10) 0.0024(9) 0.0076(8) 0.0016(9)
C22 0.0416(11) 0.0360(11) 0.0275(9) 0.0020(8) 0.0088(8) 0.0004(9)
C23 0.0485(13) 0.0366(12) 0.0404(12) -0.0002(9) 0.0058(10) 0.0052(10)
C24 0.0531(14) 0.0423(12) 0.0403(12) 0.0026(10) 0.0129(10) 0.0087(10)
C25 0.0566(15) 0.0542(15) 0.0392(12) -0.0045(11) 0.0100(11) -0.0160(12)
C31 0.0407(12) 0.0421(12) 0.0551(14) 0.0007(10) 0.0222(11) -0.0019(10)
C32 0.0325(10) 0.0251(9) 0.0430(11) -0.0034(8) 0.0145(8) -0.0013(7)
C33 0.0264(9) 0.0293(10) 0.0436(11) -0.0024(8) 0.0067(8) 0.0006(7)
C34 0.0319(10) 0.0255(9) 0.0343(10) -0.0036(8) 0.0033(8) 0.0010(7)
C35 0.0375(11) 0.0404(12) 0.0391(11) 0.0014(9) -0.0006(9) 0.0024(9)
C36 0.0375(10) 0.0313(10) 0.0317(10) 0.0008(8) 0.0110(8) 0.0036(8)
C37 0.0281(9) 0.0332(10) 0.0335(10) 0.0033(8) 0.0065(8) 0.0018(8)
C38 0.0263(9) 0.0320(10) 0.0371(10) 0.0013(8) 0.0061(8) 0.0019(8)
C39 0.0309(10) 0.0316(11) 0.0475(12) 0.0001(9) 0.0079(9) 0.0009(8)
C40 0.0341(11) 0.0360(12) 0.0565(14) 0.0109(10) 0.0110(10) -0.0013(9)
C41 0.0396(12) 0.0490(13) 0.0433(12) 0.0130(10) 0.0141(10) -0.0030(10)
C42 0.0371(11) 0.0410(12) 0.0355(11) 0.0043(9) 0.0106(9) -0.0019(9)
C43 0.0697(17) 0.0545(15) 0.0387(12) -0.0029(11) 0.0249(12) -0.0110(13)
C44 0.0383(11) 0.0314(10) 0.0373(11) -0.0040(8) 0.0106(9) 0.0026(8)
C45 0.0582(16) 0.0397(13) 0.0807(19) 0.0129(13) 0.0254(14) -0.0047(12)
C46 0.0465(12) 0.0325(10) 0.0328(10) 0.0026(8) 0.0131(9) -0.0030(9)
C47 0.0460(12) 0.0328(10) 0.0268(9) 0.0012(8) 0.0110(8) -0.0020(9)
C48 0.0537(13) 0.0333(11) 0.0271(10) 0.0021(8) 0.0056(9) -0.0006(9)
C49 0.0498(13) 0.0469(13) 0.0308(10) 0.0014(9) 0.0048(9) 0.0009(10)
C50 0.0533(14) 0.0483(13) 0.0327(11) -0.0073(9) 0.0127(10) -0.0109(11)
C51 0.0613(14) 0.0314(11) 0.0361(11) -0.0057(9) 0.0194(10) -0.0077(10)
C52 0.0542(13) 0.0320(11) 0.0315(10) -0.0017(8) 0.0175(9) -0.0024(9)
C53 0.0570(14) 0.0334(11) 0.0451(12) 0.0001(9) 0.0204(11) 0.0039(10)
C54 0.0602(15) 0.0358(12) 0.0390(12) 0.0055(9) 0.0018(10) 0.0047(10)
C55 0.0647(17) 0.0707(19) 0.0467(14) -0.0158(13) 0.0132(13) -0.0201(14)
C60 0.0275(10) 0.0250(9) 0.0495(12) 0.0001(8) 0.0079(9) -0.0039(7)
C61 0.0336(11) 0.0367(11) 0.0612(15) 0.0011(10) 0.0181(10) -0.0063(9)
C62 0.0305(10) 0.0316(11) 0.0623(15) -0.0035(10) 0.0001(10) -0.0021(8)
C63 0.0320(10) 0.0257(10) 0.0567(13) -0.0005(9) 0.0073(9) -0.0044(8)
C70 0.0256(9) 0.0268(9) 0.0427(11) -0.0006(8) 0.0082(8) -0.0044(7)
C71 0.0276(10) 0.0314(10) 0.0517(13) -0.0012(9) 0.0035(9) -0.0022(8)
C72 0.0322(10) 0.0289(10) 0.0455(12) -0.0007(8) 0.0087(9) -0.0033(8)
C73 0.0330(10) 0.0330(11) 0.0495(12) -0.0014(9) 0.0145(9) -0.0070(8)
C100 0.0530(19) 0.145(4) 0.161(4) 0.109(4) 0.016(2) 0.003(2)
Cl1A 0.116(2) 0.119(2) 0.0730(17) -0.0068(15) 0.0105(15) 0.0448(17)
Cl2A 0.0650(7) 0.0519(6) 0.0740(8) 0.0041(5) -0.0199(5) -0.0128(5)
Cl1B 0.0427(12) 0.0451(13) 0.0289(12) 0.0096(10) 0.0141(9) 0.0003(10)
Cl2B 0.095(2) 0.0672(16) 0.115(2) 0.0276(15) -0.0431(17) -0.0190(13)

loop_
_atom_type_symbol
_atom_type_description
_atom_type_scat_dispersion_real
_atom_type_scat_dispersion_imag
_atom_type_scat_source
C C 0.0181 0.0091 'International Tables Vol C Tables 4.2.6.8 and 6.1.1.4'
H H 0.0000 0.0000 'International Tables Vol C Tables 4.2.6.8 and 6.1.1.4'
N N 0.0311 0.0180 'International Tables Vol C Tables 4.2.6.8 and 6.1.1.4'
O O 0.0492 0.0322 'International Tables Vol C Tables 4.2.6.8 and 6.1.1.4'
Mg Mg 0.1719 0.1771 'International Tables Vol C Tables 4.2.6.8 and 6.1.1.4'
Cl Cl 0.3639 0.7018 'International Tables Vol C Tables 4.2.6.8 and 6.1.1.4'

loop_
_geom_angle_atom_site_label_1
_geom_angle_atom_site_label_2
_geom_angle_atom_site_label_3
_geom_angle
_geom_angle_publ_flag
O2 MG1 O1 82.17(6) y
O2 MG1 N2 115.68(7) y
O1 MG1 N2 124.14(7) y
O2 MG1 N1 138.57(7) y
O1 MG1 N1 110.05(7) y
N2 MG1 N1 90.61(7) y
O2 MG1 MG2 41.43(4) y
O1 MG1 MG2 40.73(4) y
N2 MG1 MG2 131.14(5) y
N1 MG1 MG2 136.46(5) y
O1 MG2 O2 82.01(6) y
O1 MG2 N12 115.09(7) y
O2 MG2 N12 122.73(7) y
O1 MG2 N11 137.66(7) y
O2 MG2 N11 112.43(7) y
N12 MG2 N11 90.97(7) y
O1 MG2 MG1 41.16(4) y
O2 MG2 MG1 40.85(4) y
N12 MG2 MG1 129.94(5) y
N11 MG2 MG1 137.72(5) y
C2 N1 C16 118.68(17) y
C2 N1 MG1 117.28(14) y
C16 N1 MG1 121.94(13) y
C4 N2 C6 118.44(17) y
C4 N2 MG1 120.13(13) y
C6 N2 MG1 120.70(13) y
C32 N11 C46 118.32(17) y
C32 N11 MG2 116.03(13) y
C46 N11 MG2 123.61(14) y
C34 N12 C36 117.53(17) y
C34 N12 MG2 118.90(14) y
C36 N12 MG2 122.00(13) y
C60 O1 MG2 134.01(12) y
C60 O1 MG1 127.86(12) y
MG2 O1 MG1 98.11(6) y
C70 O2 MG1 134.49(12) y
C70 O2 MG2 127.78(11) y
MG1 O2 MG2 97.71(6) y
C2 C1 H1A 109.5 ?
C2 C1 H1B 109.5 ?
H1A C1 H1B 109.5 ?
C2 C1 H1C 109.5 ?
H1A C1 H1C 109.5 ?
H1B C1 H1C 109.5 ?
N1 C2 C3 123.99(18) y
N1 C2 C1 121.74(19) y
C3 C2 C1 114.28(18) y
C4 C3 C2 128.75(18) y
C4 C3 H3 115.6 ?
C2 C3 H3 115.6 ?
N2 C4 C3 123.42(18) y
N2 C4 C5 121.06(19) y
C3 C4 C5 115.48(18) y
C4 C5 H5A 109.5 ?
C4 C5 H5B 109.5 ?
H5A C5 H5B 109.5 ?
C4 C5 H5C 109.5 ?
H5A C5 H5C 109.5 ?
H5B C5 H5C 109.5 ?
N2 C6 C7 119.44(16) y
N2 C6 H6A 107.5 ?
C7 C6 H6A 107.5 ?
N2 C6 H6B 107.5 ?
C7 C6 H6B 107.5 ?
H6A C6 H6B 107.0 ?
C12 C7 C8 118.65(18) y
C12 C7 C6 115.15(17) y
C8 C7 C6 126.15(18) y
C9 C8 C7 118.51(19) y
C9 C8 C14 116.24(18) y
C7 C8 C14 125.22(18) y
C10 C9 C8 123.3(2) y
C10 C9 H9 118.4 ?
C8 C9 H9 118.4 ?
C9 C10 C11 117.44(19) y
C9 C10 C15 121.1(2) y
C11 C10 C15 121.5(2) y
C10 C11 C12 121.6(2) y
C10 C11 H11 119.2 ?
C12 C11 H11 119.2 ?
C11 C12 C7 120.45(19) y
C11 C12 C13 118.31(19) y
C7 C12 C13 121.21(19) y
C12 C13 H13A 109.5 ?
C12 C13 H13B 109.5 ?
H13A C13 H13B 109.5 ?
C12 C13 H13C 109.5 ?
H13A C13 H13C 109.5 ?
H13B C13 H13C 109.5 ?
C8 C14 H14A 109.5 ?
C8 C14 H14B 109.5 ?
H14A C14 H14B 109.5 ?
C8 C14 H14C 109.5 ?
H14A C14 H14C 109.5 ?
H14B C14 H14C 109.5 ?
C10 C15 H15A 109.5 ?
C10 C15 H15B 109.5 ?
H15A C15 H15B 109.5 ?
C10 C15 H15C 109.5 ?
H15A C15 H15C 109.5 ?
H15B C15 H15C 109.5 ?
N1 C16 C17 111.45(16) y
N1 C16 H16A 109.3 ?
C17 C16 H16A 109.3 ?
N1 C16 H16B 109.3 ?
C17 C16 H16B 109.3 ?
H16A C16 H16B 108.0 ?
C22 C17 C18 119.2(2) y
C22 C17 C16 121.25(19) y
C18 C17 C16 119.5(2) y
C19 C18 C17 119.5(2) y
C19 C18 C24 119.3(2) y
C17 C18 C24 121.2(2) y
C20 C19 C18 122.1(2) y
C20 C19 H19 119.0 ?
C18 C19 H19 119.0 ?
C19 C20 C21 117.8(2) y
C19 C20 C25 120.7(2) y
C21 C20 C25 121.4(2) y
C20 C21 C22 121.8(2) y
C20 C21 H21 119.1 ?
C22 C21 H21 119.1 ?
C21 C22 C17 119.7(2) y
C21 C22 C23 119.1(2) y
C17 C22 C23 121.2(2) y
C22 C23 H23A 109.5 ?
C22 C23 H23B 109.5 ?
H23A C23 H23B 109.5 ?
C22 C23 H23C 109.5 ?
H23A C23 H23C 109.5 ?
H23B C23 H23C 109.5 ?
C18 C24 H24A 109.5 ?
C18 C24 H24B 109.5 ?
H24A C24 H24B 109.5 ?
C18 C24 H24C 109.5 ?
H24A C24 H24C 109.5 ?
H24B C24 H24C 109.5 ?
C20 C25 H25A 109.5 ?
C20 C25 H25B 109.5 ?
H25A C25 H25B 109.5 ?
C20 C25 H25C 109.5 ?
H25A C25 H25C 109.5 ?
H25B C25 H25C 109.5 ?
C32 C31 H31A 109.5 ?
C32 C31 H31B 109.5 ?
H31A C31 H31B 109.5 ?
C32 C31 H31C 109.5 ?
H31A C31 H31C 109.5 ?
H31B C31 H31C 109.5 ?
N11 C32 C33 124.18(18) y
N11 C32 C31 121.6(2) y
C33 C32 C31 114.26(19) y
C34 C33 C32 129.11(19) y
C34 C33 H33 115.4 ?
C32 C33 H33 115.4 ?
N12 C34 C33 122.81(18) y
N12 C34 C35 121.11(19) y
C33 C34 C35 116.07(18) y
C34 C35 H35A 109.5 ?
C34 C35 H35B 109.5 ?
H35A C35 H35B 109.5 ?
C34 C35 H35C 109.5 ?
H35A C35 H35C 109.5 ?
H35B C35 H35C 109.5 ?
N12 C36 C37 119.94(17) y
N12 C36 H36A 107.3 ?
C37 C36 H36A 107.3 ?
N12 C36 H36B 107.3 ?
C37 C36 H36B 107.3 ?
H36A C36 H36B 106.9 ?
C38 C37 C42 118.47(19) y
C38 C37 C36 126.44(18) y
C42 C37 C36 115.08(18) y
C39 C38 C37 118.75(19) y
C39 C38 C44 117.06(19) y
C37 C38 C44 124.19(18) y
C40 C39 C38 122.8(2) y
C40 C39 H39 118.6 ?
C38 C39 H39 118.6 ?
C41 C40 C39 117.8(2) y
C41 C40 C45 121.2(2) y
C39 C40 C45 121.0(2) y
C40 C41 C42 121.8(2) y
C40 C41 H41 119.1 ?
C42 C41 H41 119.1 ?
C41 C42 C37 120.4(2) y
C41 C42 C43 118.6(2) y
C37 C42 C43 121.0(2) y
C42 C43 H43A 109.5 ?
C42 C43 H43B 109.5 ?
H43A C43 H43B 109.5 ?
C42 C43 H43C 109.5 ?
H43A C43 H43C 109.5 ?
H43B C43 H43C 109.5 ?
C38 C44 H44A 109.5 ?
C38 C44 H44B 109.5 ?
H44A C44 H44B 109.5 ?
C38 C44 H44C 109.5 ?
H44A C44 H44C 109.5 ?
H44B C44 H44C 109.5 ?
C40 C45 H45A 109.5 ?
C40 C45 H45B 109.5 ?
H45A C45 H45B 109.5 ?
C40 C45 H45C 109.5 ?
H45A C45 H45C 109.5 ?
H45B C45 H45C 109.5 ?
N11 C46 C47 112.61(16) y
N11 C46 H46A 109.1 ?
C47 C46 H46A 109.1 ?
N11 C46 H46B 109.1 ?
C47 C46 H46B 109.1 ?
H46A C46 H46B 107.8 ?
C48 C47 C52 119.2(2) y
C48 C47 C46 121.32(19) y
C52 C47 C46 119.5(2) y
C49 C48 C47 119.4(2) y
C49 C48 C54 119.2(2) y
C47 C48 C54 121.4(2) y
C50 C49 C48 122.2(2) y
C50 C49 H49 118.9 ?
C48 C49 H49 118.9 ?
C49 C50 C51 117.6(2) y
C49 C50 C55 120.9(3) y
C51 C50 C55 121.4(2) y
C52 C51 C50 121.8(2) y
C52 C51 H51 119.1 ?
C50 C51 H51 119.1 ?
C51 C52 C47 119.7(2) y
C51 C52 C53 119.2(2) y
C47 C52 C53 121.1(2) y
C52 C53 H53A 109.5 ?
C52 C53 H53B 109.5 ?
H53A C53 H53B 109.5 ?
C52 C53 H53C 109.5 ?
H53A C53 H53C 109.5 ?
H53B C53 H53C 109.5 ?
C48 C54 H54A 109.5 ?
C48 C54 H54B 109.5 ?
H54A C54 H54B 109.5 ?
C48 C54 H54C 109.5 ?
H54A C54 H54C 109.5 ?
H54B C54 H54C 109.5 ?
C50 C55 H55A 109.5 ?
C50 C55 H55B 109.5 ?
H55A C55 H55B 109.5 ?
C50 C55 H55C 109.5 ?
H55A C55 H55C 109.5 ?
H55B C55 H55C 109.5 ?
O1 C60 C63 109.13(16) y
O1 C60 C62 108.89(17) y
C63 C60 C62 109.85(18) y
O1 C60 C61 109.54(17) y
C63 C60 C61 109.59(18) y
C62 C60 C61 109.83(18) y
C60 C61 H61A 109.5 ?
C60 C61 H61B 109.5 ?
H61A C61 H61B 109.5 ?
C60 C61 H61C 109.5 ?
H61A C61 H61C 109.5 ?
H61B C61 H61C 109.5 ?
C60 C62 H62A 109.5 ?
C60 C62 H62B 109.5 ?
H62A C62 H62B 109.5 ?
C60 C62 H62C 109.5 ?
H62A C62 H62C 109.5 ?
H62B C62 H62C 109.5 ?
C60 C63 H63A 109.5 ?
C60 C63 H63B 109.5 ?
H63A C63 H63B 109.5 ?
C60 C63 H63C 109.5 ?
H63A C63 H63C 109.5 ?
H63B C63 H63C 109.5 ?
O2 C70 C72 109.32(15) y
O2 C70 C71 109.39(16) y
C72 C70 C71 109.03(17) y
O2 C70 C73 109.27(16) y
C72 C70 C73 110.10(17) y
C71 C70 C73 109.72(17) y
C70 C71 H71A 109.5 ?
C70 C71 H71B 109.5 ?
H71A C71 H71B 109.5 ?
C70 C71 H71C 109.5 ?
H71A C71 H71C 109.5 ?
H71B C71 H71C 109.5 ?
C70 C72 H72A 109.5 ?
C70 C72 H72B 109.5 ?
H72A C72 H72B 109.5 ?
C70 C72 H72C 109.5 ?
H72A C72 H72C 109.5 ?
H72B C72 H72C 109.5 ?
C70 C73 H73A 109.5 ?
C70 C73 H73B 109.5 ?
H73A C73 H73B 109.5 ?
C70 C73 H73C 109.5 ?
H73A C73 H73C 109.5 ?
H73B C73 H73C 109.5 ?
CL2B C100 CL1B 109.4(2) y
CL1A C100 CL2A 108.0(2) y

loop_
_geom_bond_atom_site_label_1
_geom_bond_atom_site_label_2
_geom_bond_distance
_geom_bond_publ_flag
Mg1 O2 1.9612(14) y
Mg1 O1 1.9752(15) y
Mg1 N2 2.0468(17) y
Mg1 N1 2.0718(18) y
Mg1 Mg2 2.9711(9) y
Mg2 O1 1.9583(14) y
Mg2 O2 1.9841(14) y
Mg2 N12 2.0465(17) y
Mg2 N11 2.0660(18) y
N1 C2 1.332(3) y
N1 C16 1.477(3) y
N2 C4 1.328(3) y
N2 C6 1.457(3) y
N11 C32 1.332(3) y
N11 C46 1.471(3) y
N12 C34 1.324(3) y
N12 C36 1.465(3) y
O1 C60 1.425(2) y
O2 C70 1.433(2) y
C1 C2 1.523(3) y
C1 H1a 0.9600 ?
C1 H1b 0.9600 ?
C1 H1c 0.9600 ?
C2 C3 1.411(3) y
C3 C4 1.401(3) y
C3 H3 0.9300 ?
C4 C5 1.516(3) y
C5 H5a 0.9600 ?
C5 H5b 0.9600 ?
C5 H5c 0.9600 ?
C6 C7 1.531(3) y
C6 H6a 0.9700 ?
C6 H6b 0.9700 ?
C7 C12 1.407(3) y
C7 C8 1.411(3) y
C8 C9 1.396(3) y
C8 C14 1.509(3) y
C9 C10 1.384(3) y
C9 H9 0.9300 ?
C10 C11 1.386(3) y
C10 C15 1.510(3) y
C11 C12 1.390(3) y
C11 H11 0.9300 ?
C12 C13 1.509(3) y
C13 H13a 0.9600 ?
C13 H13b 0.9600 ?
C13 H13c 0.9600 ?
C14 H14a 0.9600 ?
C14 H14b 0.9600 ?
C14 H14c 0.9600 ?
C15 H15a 0.9600 ?
C15 H15b 0.9600 ?
C15 H15c 0.9600 ?
C16 C17 1.518(3) y
C16 H16a 0.9700 ?
C16 H16b 0.9700 ?
C17 C22 1.399(3) y
C17 C18 1.404(3) y
C18 C19 1.388(3) y
C18 C24 1.506(3) y
C19 C20 1.387(3) y
C19 H19 0.9300 ?
C20 C21 1.388(3) y
C20 C25 1.507(3) y
C21 C22 1.393(3) y
C21 H21 0.9300 ?
C22 C23 1.512(3) y
C23 H23a 0.9600 ?
C23 H23b 0.9600 ?
C23 H23c 0.9600 ?
C24 H24a 0.9600 ?
C24 H24b 0.9600 ?
C24 H24c 0.9600 ?
C25 H25a 0.9600 ?
C25 H25b 0.9600 ?
C25 H25c 0.9600 ?
C31 C32 1.524(3) y
C31 H31a 0.9600 ?
C31 H31b 0.9600 ?
C31 H31c 0.9600 ?
C32 C33 1.410(3) y
C33 C34 1.405(3) y
C33 H33 0.9300 ?
C34 C35 1.513(3) y
C35 H35a 0.9600 ?
C35 H35b 0.9600 ?
C35 H35c 0.9600 ?
C36 C37 1.525(3) y
C36 H36a 0.9700 ?
C36 H36b 0.9700 ?
C37 C38 1.405(3) y
C37 C42 1.408(3) y
C38 C39 1.402(3) y
C38 C44 1.515(3) y
C39 C40 1.380(3) y
C39 H39 0.9300 ?
C40 C41 1.375(4) y
C40 C45 1.520(3) y
C41 C42 1.391(3) y
C41 H41 0.9300 ?
C42 C43 1.504(3) y
C43 H43a 0.9600 ?
C43 H43b 0.9600 ?
C43 H43c 0.9600 ?
C44 H44a 0.9600 ?
C44 H44b 0.9600 ?
C44 H44c 0.9600 ?
C45 H45a 0.9600 ?
C45 H45b 0.9600 ?
C45 H45c 0.9600 ?
C46 C47 1.515(3) y
C46 H46a 0.9700 ?
C46 H46b 0.9700 ?
C47 C48 1.403(3) y
C47 C52 1.404(3) y
C48 C49 1.397(3) y
C48 C54 1.510(3) y
C49 C50 1.384(3) y
C49 H49 0.9300 ?
C50 C51 1.397(4) y
C50 C55 1.510(4) y
C51 C52 1.394(3) y
C51 H51 0.9300 ?
C52 C53 1.509(3) y
C53 H53a 0.9600 ?
C53 H53b 0.9600 ?
C53 H53c 0.9600 ?
C54 H54a 0.9600 ?
C54 H54b 0.9600 ?
C54 H54c 0.9600 ?
C55 H55a 0.9600 ?
C55 H55b 0.9600 ?
C55 H55c 0.9600 ?
C60 C63 1.526(3) y
C60 C62 1.530(3) y
C60 C61 1.531(3) y
C61 H61a 0.9600 ?
C61 H61b 0.9600 ?
C61 H61c 0.9600 ?
C62 H62a 0.9600 ?
C62 H62b 0.9600 ?
C62 H62c 0.9600 ?
C63 H63a 0.9600 ?
C63 H63b 0.9600 ?
C63 H63c 0.9600 ?
C70 C72 1.524(3) y
C70 C71 1.529(3) y
C70 C73 1.530(3) y
C71 H71a 0.9600 ?
C71 H71b 0.9600 ?
C71 H71c 0.9600 ?
C72 H72a 0.9600 ?
C72 H72b 0.9600 ?
C72 H72c 0.9600 ?
C73 H73a 0.9600 ?
C73 H73b 0.9600 ?
C73 H73c 0.9600 ?
C100 Cl2b 1.601(4) y
C100 Cl1a 1.721(4) y
C100 Cl1b 1.840(4) y
C100 Cl2a 1.893(5) y

loop_
_geom_torsion_atom_site_label_1
_geom_torsion_atom_site_label_2
_geom_torsion_atom_site_label_3
_geom_torsion_atom_site_label_4
_geom_torsion
_geom_torsion_publ_flag
C16 N1 C2 C3 -170.24(19) y
MG1 N1 C2 C3 25.9(3) y
C16 N1 C2 C1 9.7(3) y
MG1 N1 C2 C1 -154.14(16) y
N1 C2 C3 C4 7.1(3) y
C1 C2 C3 C4 -172.9(2) y
C6 N2 C4 C3 173.28(18) y
MG1 N2 C4 C3 -16.4(3) y
C6 N2 C4 C5 -4.4(3) y
MG1 N2 C4 C5 165.88(14) y
C2 C3 C4 N2 -13.1(3) y
C2 C3 C4 C5 164.7(2) y
C4 N2 C6 C7 -75.2(2) y
MG1 N2 C6 C7 114.60(17) y
N2 C6 C7 C12 170.97(18) y
N2 C6 C7 C8 -11.5(3) y
C12 C7 C8 C9 -2.5(3) y
C6 C7 C8 C9 -179.94(19) y
C12 C7 C8 C14 175.61(19) y
C6 C7 C8 C14 -1.8(3) y
C7 C8 C9 C10 1.3(3) y
C14 C8 C9 C10 -176.96(19) y
C8 C9 C10 C11 0.5(3) y
C8 C9 C10 C15 179.5(2) y
C9 C10 C11 C12 -1.0(3) y
C15 C10 C11 C12 179.9(2) y
C10 C11 C12 C7 -0.2(3) y
C10 C11 C12 C13 177.8(2) y
C8 C7 C12 C11 2.0(3) y
C6 C7 C12 C11 179.70(19) y
C8 C7 C12 C13 -176.0(2) y
C6 C7 C12 C13 1.7(3) y
C2 N1 C16 C17 133.15(19) y
MG1 N1 C16 C17 -63.8(2) y
N1 C16 C17 C22 105.2(2) y
N1 C16 C17 C18 -77.3(2) y
C22 C17 C18 C19 0.7(3) y
C16 C17 C18 C19 -176.83(18) y
C22 C17 C18 C24 179.07(19) y
C16 C17 C18 C24 1.5(3) y
C17 C18 C19 C20 1.1(3) y
C24 C18 C19 C20 -177.3(2) y
C18 C19 C20 C21 -1.9(3) y
C18 C19 C20 C25 175.7(2) y
C19 C20 C21 C22 1.0(3) y
C25 C20 C21 C22 -176.6(2) y
C20 C21 C22 C17 0.8(3) y
C20 C21 C22 C23 178.3(2) y
C18 C17 C22 C21 -1.7(3) y
C16 C17 C22 C21 175.87(18) y
C18 C17 C22 C23 -179.10(19) y
C16 C17 C22 C23 -1.6(3) y
C46 N11 C32 C33 170.59(19) y
MG2 N11 C32 C33 -25.1(3) y
C46 N11 C32 C31 -9.1(3) y
MG2 N11 C32 C31 155.20(16) y
N11 C32 C33 C34 -9.2(3) y
C31 C32 C33 C34 170.5(2) y
C36 N12 C34 C33 -174.41(18) y
MG2 N12 C34 C33 19.6(3) y
C36 N12 C34 C35 4.5(3) y
MG2 N12 C34 C35 -161.55(15) y
C32 C33 C34 N12 12.9(3) y
C32 C33 C34 C35 -166.0(2) y
C34 N12 C36 C37 71.5(2) y
MG2 N12 C36 C37 -122.94(17) y
N12 C36 C37 C38 16.0(3) y
N12 C36 C37 C42 -165.35(18) y
C42 C37 C38 C39 1.9(3) y
C36 C37 C38 C39 -179.57(19) y
C42 C37 C38 C44 -177.55(19) y
C36 C37 C38 C44 1.0(3) y
C37 C38 C39 C40 -1.1(3) y
C44 C38 C39 C40 178.4(2) y
C38 C39 C40 C41 -0.1(3) y
C38 C39 C40 C45 -179.1(2) y
C39 C40 C41 C42 0.5(3) y
C45 C40 C41 C42 179.4(2) y
C40 C41 C42 C37 0.4(3) y
C40 C41 C42 C43 -178.8(2) y
C38 C37 C42 C41 -1.6(3) y
C36 C37 C42 C41 179.7(2) y
C38 C37 C42 C43 177.6(2) y
C36 C37 C42 C43 -1.1(3) y
C32 N11 C46 C47 -137.71(19) y
MG2 N11 C46 C47 59.2(2) y
N11 C46 C47 C48 -107.1(2) y
N11 C46 C47 C52 75.7(2) y
C52 C47 C48 C49 2.5(3) y
C46 C47 C48 C49 -174.69(19) y
C52 C47 C48 C54 -178.4(2) y
C46 C47 C48 C54 4.3(3) y
C47 C48 C49 C50 -0.8(3) y
C54 C48 C49 C50 -179.9(2) y
C48 C49 C50 C51 -2.0(3) y
C48 C49 C50 C55 175.9(2) y
C49 C50 C51 C52 3.0(3) y
C55 C50 C51 C52 -174.8(2) y
C50 C51 C52 C47 -1.3(3) y
C50 C51 C52 C53 175.9(2) y
C48 C47 C52 C51 -1.5(3) y
C46 C47 C52 C51 175.76(18) y
C48 C47 C52 C53 -178.66(19) y
C46 C47 C52 C53 -1.4(3) y
MG2 O1 C60 C63 9.3(3) y
MG1 O1 C60 C63 -172.59(14) y
MG2 O1 C60 C62 129.19(17) y
MG1 O1 C60 C62 -52.7(2) y
MG2 O1 C60 C61 -110.70(19) y
MG1 O1 C60 C61 67.4(2) y
MG1 O2 C70 C72 -9.2(3) y
MG2 O2 C70 C72 172.64(13) y
MG1 O2 C70 C71 -128.56(16) y
MG2 O2 C70 C71 53.3(2) y
MG1 O2 C70 C73 111.32(18) y
MG2 O2 C70 C73 -66.8(2) y
